data_4505641
loop_
_publ_author_name
'Timofeeva, Tatiana V.'
'Kuhn, Genevieve H.'
'Nesterov, Volodymyr V.'
'Nesterov, Vladimir N.'
'Frazier, Donald O.'
'Penn, Benjamin G.'
'Antipin, Mikhail Yu.'

_publ_section_title
;
 Cocrystal of 1,1-Dicyano-2-(4-hydroxyphenyl)-ethene withl-Proline and
 Induced Conformational Polymorphism of 1,1-Dicyano-2-(4-hydroxy-
 3-methoxyphenyl)-ethene
;
_journal_issue 3
_journal_name_full 'Crystal Growth &amp; Design'
_journal_page_first 383
_journal_paper_doi 10.1021/cg0200513
_journal_volume 3
_journal_year 2003
_chemical_formula_moiety 'C10 H6 N2 O'
_chemical_formula_sum 'C10 H6 N2 O'
_chemical_formula_weight 170.17
_chemical_name_systematic
;
 ?
;
_space_group_IT_number 14
_symmetry_cell_setting monoclinic
_symmetry_space_group_name_Hall '-P 2ybc'
_symmetry_space_group_name_H-M 'P 1 21/c 1'
_atom_sites_solution_hydrogens geom
_atom_sites_solution_primary direct
_atom_sites_solution_secondary difmap
_audit_creation_method SHELXL-97
_cell_angle_alpha 90.00
_cell_angle_beta 100.15(3)
_cell_angle_gamma 90.00
_cell_formula_units_Z 4
_cell_length_a 9.2710(19)
_cell_length_b 3.8110(8)
_cell_length_c 23.632(5)
_cell_measurement_reflns_used 24
_cell_measurement_temperature 295(2)
_cell_measurement_theta_max 12
_cell_measurement_theta_min 11
_cell_volume 821.9(3)
_computing_cell_refinement 'Enraf-Nonius CAD4'
_computing_data_collection 'Enraf-Nonius CAD4 (Enraf-Nonius, 1989)'
_computing_data_reduction 'Siemens SHELXTL (Sheldrick, 1994)'
_computing_molecular_graphics 'Siemens SHELXTL'
_computing_publication_material SHELXL97
_computing_structure_refinement 'SHELXL-97 (Sheldrick, 1997)'
_computing_structure_solution 'SHELXS-97 (Sheldrick, 1990)'
_diffrn_ambient_temperature 295(2)
_diffrn_measured_fraction_theta_full 0.983
_diffrn_measured_fraction_theta_max 0.983
_diffrn_measurement_device_type 'Enraf-Nonius CAD4''
_diffrn_measurement_method \q/2\q
_diffrn_radiation_monochromator graphite
_diffrn_radiation_source 'fine-focus sealed tube'
_diffrn_radiation_type MoK\a
_diffrn_radiation_wavelength 0.71073
_diffrn_reflns_av_R_equivalents 0.0957
_diffrn_reflns_av_sigmaI/netI 0.0810
_diffrn_reflns_limit_h_max 11
_diffrn_reflns_limit_h_min 0
_diffrn_reflns_limit_k_max 4
_diffrn_reflns_limit_k_min 0
_diffrn_reflns_limit_l_max 29
_diffrn_reflns_limit_l_min -30
_diffrn_reflns_number 1860
_diffrn_reflns_theta_full 26.97
_diffrn_reflns_theta_max 26.97
_diffrn_reflns_theta_min 2.23
_diffrn_standards_decay_% 3
_diffrn_standards_interval_count 97
_diffrn_standards_number 3
_exptl_absorpt_coefficient_mu 0.093
_exptl_absorpt_correction_type none
_exptl_crystal_colour yellow
_exptl_crystal_density_diffrn 1.375
_exptl_crystal_density_method 'not measured'
_exptl_crystal_description needle
_exptl_crystal_F_000 352
_exptl_crystal_size_max 0.50
_exptl_crystal_size_mid 0.10
_exptl_crystal_size_min 0.10
_refine_diff_density_max 0.162
_refine_diff_density_min -0.195
_refine_diff_density_rms 0.046
_refine_ls_extinction_method none
_refine_ls_goodness_of_fit_ref 0.984
_refine_ls_hydrogen_treatment mixed
_refine_ls_matrix_type full
_refine_ls_number_parameters 142
_refine_ls_number_reflns 1753
_refine_ls_number_restraints 0
_refine_ls_restrained_S_all 0.984
_refine_ls_R_factor_all 0.1433
_refine_ls_R_factor_gt 0.0467
_refine_ls_shift/su_max 0.000
_refine_ls_shift/su_mean 0.000
_refine_ls_structure_factor_coef Fsqd
_refine_ls_weighting_details 'calc w=1/[\s^2^(Fo^2^)+(0.0550P)^2^+0.1791P] where P=(Fo^2^+2Fc^2^)/3'
_refine_ls_weighting_scheme calc
_refine_ls_wR_factor_gt 0.1044
_refine_ls_wR_factor_ref 0.1338
_reflns_number_gt 881
_reflns_number_total 1753
_reflns_threshold_expression >2sigma(I)
_cod_data_source_file cg0200513_s1.cif
_cod_data_source_block I
_cod_depositor_comments
;
The following automatic conversions were performed:

'_symmetry_cell_setting' value 'Monoclinic' changed to 'monoclinic'
according to /home/saulius/struct/CIF-dictionaries/cif_core.dic
dictionary named 'cif_core.dic' version 2.4.1 from 2010-06-29.

Automatic conversion script
Id: cif_fix_values 1715 2011-07-08 13:25:40Z adriana 
;
_cod_database_code 4505641

loop_
_symmetry_equiv_pos_as_xyz
'x, y, z'
'-x, y+1/2, -z+1/2'
'-x, -y, -z'
'x, -y-1/2, z-1/2'

loop_
_atom_site_label
_atom_site_type_symbol
_atom_site_fract_x
_atom_site_fract_y
_atom_site_fract_z
_atom_site_U_iso_or_equiv
_atom_site_adp_type
_atom_site_occupancy
_atom_site_symmetry_multiplicity
_atom_site_calc_flag
O1 O 0.80798(18) 0.5952(7) 0.16448(9) 0.0569(7) Uani 1 1 d
N1 N 0.1160(2) 0.0157(9) 0.21201(10) 0.0587(7) Uani 1 1 d
N2 N -0.1457(2) 0.1315(7) 0.03836(9) 0.0525(7) Uani 1 1 d
C1 C 0.3635(2) 0.4203(7) 0.11027(9) 0.0332(6) Uani 1 1 d
C2 C 0.4512(3) 0.5765(8) 0.07453(10) 0.0387(7) Uani 1 1 d
C3 C 0.5988(3) 0.6315(8) 0.09308(11) 0.0427(7) Uani 1 1 d
C4 C 0.6629(2) 0.5339(8) 0.14831(10) 0.0402(7) Uani 1 1 d
C5 C 0.5781(3) 0.3834(8) 0.18485(11) 0.0412(7) Uani 1 1 d
C6 C 0.4310(3) 0.3296(8) 0.16620(11) 0.0383(6) Uani 1 1 d
C7 C 0.2123(2) 0.3592(7) 0.08543(10) 0.0357(6) Uani 1 1 d
C8 C 0.0999(2) 0.2174(7) 0.10743(10) 0.0356(6) Uani 1 1 d
C9 C 0.1081(2) 0.1038(8) 0.16563(11) 0.0410(7) Uani 1 1 d
C10 C -0.0391(3) 0.1713(8) 0.06997(10) 0.0393(6) Uani 1 1 d
H1O H 0.840(3) 0.567(10) 0.1996(16) 0.082(12) Uiso 1 1 d
H2 H 0.407(2) 0.650(6) 0.0363(11) 0.035(6) Uiso 1 1 d
H3 H 0.658(3) 0.764(9) 0.0684(12) 0.059(8) Uiso 1 1 d
H5 H 0.623(2) 0.319(8) 0.2219(11) 0.044(7) Uiso 1 1 d
H6 H 0.372(2) 0.208(7) 0.1899(9) 0.029(6) Uiso 1 1 d
H7 H 0.189(2) 0.433(6) 0.0477(10) 0.022(5) Uiso 1 1 d

loop_
_atom_site_aniso_label
_atom_site_aniso_U_11
_atom_site_aniso_U_22
_atom_site_aniso_U_33
_atom_site_aniso_U_23
_atom_site_aniso_U_13
_atom_site_aniso_U_12
O1 0.0313(9) 0.0948(19) 0.0420(11) -0.0039(13) -0.0002(8) -0.0145(11)
N1 0.0395(12) 0.093(2) 0.0430(13) 0.0105(14) 0.0053(10) -0.0088(13)
N2 0.0376(12) 0.0762(19) 0.0415(12) 0.0074(13) 0.0007(10) -0.0099(12)
C1 0.0332(12) 0.0348(16) 0.0314(12) -0.0012(11) 0.0052(10) -0.0032(11)
C2 0.0375(13) 0.0468(18) 0.0309(12) 0.0027(13) 0.0033(10) -0.0029(13)
C3 0.0376(13) 0.0524(19) 0.0390(13) -0.0006(14) 0.0097(11) -0.0089(14)
C4 0.0310(12) 0.0480(17) 0.0410(14) -0.0095(13) 0.0051(10) -0.0035(12)
C5 0.0409(14) 0.0497(19) 0.0312(12) -0.0006(13) 0.0016(11) -0.0030(14)
C6 0.0344(12) 0.0450(17) 0.0356(12) 0.0037(13) 0.0065(10) -0.0071(12)
C7 0.0379(13) 0.0390(17) 0.0292(12) 0.0019(12) 0.0033(10) 0.0000(12)
C8 0.0330(12) 0.0379(15) 0.0351(13) 0.0008(11) 0.0037(10) -0.0012(12)
C9 0.0288(12) 0.054(2) 0.0393(14) 0.0010(14) 0.0042(10) -0.0057(12)
C10 0.0367(13) 0.0469(17) 0.0342(12) 0.0020(13) 0.0063(11) -0.0053(13)

loop_
_atom_type_symbol
_atom_type_description
_atom_type_scat_dispersion_real
_atom_type_scat_dispersion_imag
_atom_type_scat_source
C C 0.0033 0.0016 'International Tables Vol C Tables 4.2.6.8 and 6.1.1.4'
H H 0.0000 0.0000 'International Tables Vol C Tables 4.2.6.8 and 6.1.1.4'
N N 0.0061 0.0033 'International Tables Vol C Tables 4.2.6.8 and 6.1.1.4'
O O 0.0106 0.0060 'International Tables Vol C Tables 4.2.6.8 and 6.1.1.4'

loop_
_geom_angle_atom_site_label_1
_geom_angle_atom_site_label_2
_geom_angle_atom_site_label_3
_geom_angle
C4 O1 H1O 115(2)
C6 C1 C2 117.5(2)
C6 C1 C7 125.8(2)
C2 C1 C7 116.6(2)
C3 C2 C1 121.4(2)
C3 C2 H2 119.3(13)
C1 C2 H2 119.3(13)
C2 C3 C4 119.7(2)
C2 C3 H3 120.4(15)
C4 C3 H3 119.6(15)
O1 C4 C3 117.3(2)
O1 C4 C5 122.6(2)
C3 C4 C5 120.0(2)
C6 C5 C4 120.0(2)
C6 C5 H5 120.8(14)
C4 C5 H5 119.1(14)
C5 C6 C1 121.3(2)
C5 C6 H6 120.9(12)
C1 C6 H6 117.6(12)
C8 C7 C1 131.8(2)
C8 C7 H7 115.0(13)
C1 C7 H7 113.1(13)
C7 C8 C9 125.1(2)
C7 C8 C10 118.5(2)
C9 C8 C10 116.4(2)
N1 C9 C8 179.3(3)
N2 C10 C8 176.9(3)

loop_
_geom_bond_atom_site_label_1
_geom_bond_atom_site_label_2
_geom_bond_distance
O1 C4 1.352(3)
O1 H1O 0.84(4)
N1 C9 1.136(3)
N2 C10 1.140(3)
C1 C6 1.402(3)
C1 C2 1.404(3)
C1 C7 1.440(3)
C2 C3 1.378(3)
C2 H2 0.96(2)
C3 C4 1.386(4)
C3 H3 1.00(3)
C4 C5 1.390(3)
C5 C6 1.373(3)
C5 H5 0.93(3)
C6 H6 0.97(2)
C7 C8 1.356(3)
C7 H7 0.92(2)
C8 C9 1.431(3)
C8 C10 1.440(3)

loop_
_geom_torsion_atom_site_label_1
_geom_torsion_atom_site_label_2
_geom_torsion_atom_site_label_3
_geom_torsion_atom_site_label_4
_geom_torsion
C6 C1 C2 C3 1.5(4)
C7 C1 C2 C3 -176.9(3)
C1 C2 C3 C4 -0.5(4)
C2 C3 C4 O1 -179.7(3)
C2 C3 C4 C5 -0.4(4)
O1 C4 C5 C6 179.5(3)
C3 C4 C5 C6 0.3(4)
C4 C5 C6 C1 0.7(4)
C2 C1 C6 C5 -1.6(4)
C7 C1 C6 C5 176.7(3)
C6 C1 C7 C8 1.9(5)
C2 C1 C7 C8 -179.8(3)
C1 C7 C8 C9 3.1(5)
C1 C7 C8 C10 -176.1(3)
C7 C8 C9 N1 18(27)
C10 C8 C9 N1 -163(27)
C7 C8 C10 N2 35(6)
C9 C8 C10 N2 -144(6)

loop_
_cod_related_entry_id
_cod_related_entry_database
_cod_related_entry_code
1 ChemSpider 83923
